data_4002518
loop_
_publ_author_name
'Leclaire, A.'
'Chardon, J.'
'Provost, J.'
'Boudin, S.'
'Raveau, B.'

_publ_section_title
;
 A lead phosphomolybdenum purple bronze: Pb0.9 P Mo5 O17
;
_journal_name_full 'Chemistry of Materials (1,1989-)'
_journal_page_first 3427
_journal_page_last 3431
_journal_volume 14
_journal_year 2002
_chemical_formula_sum 'Mo4.93 O17 P1.07 Pb0.92'
_chemical_name_systematic 'Pb0.92 P1.07 Mo4.93 O17'
_space_group_IT_number 164
_symmetry_space_group_name_Hall '-P 3 2"'
_symmetry_space_group_name_H-M 'P -3 m 1'
_cell_angle_alpha 90
_cell_angle_beta 90
_cell_angle_gamma 120
_cell_formula_units_Z 1
_cell_length_a 5.415
_cell_length_b 5.415
_cell_length_c 13.476
_cell_volume 342.207
_citation_journal_id_ASTM CMATEX
_cod_data_source_file Leclaire_CMATEX_2002_680.cif
_cod_data_source_block Mo4.93O17P1.07Pb0.92
_cod_original_cell_volume 342.2067
_cod_database_code 4002518

loop_
_symmetry_equiv_pos_as_xyz
x,y,z
-y,x-y,z
-x+y,-x,z
y,x,-z
-x,-x+y,-z
x-y,-y,-z
-x,-y,-z
y,-x+y,-z
x-y,x,-z
-y,-x,z
x,x-y,z
-x+y,y,z

loop_
_atom_site_label
_atom_site_type_symbol
_atom_site_fract_x
_atom_site_fract_y
_atom_site_fract_z
_atom_site_occupancy
_atom_site_U_iso_or_equiv
O2 O-2 0.8339 0.1661 0.1643 1 0.0
P1 P+5 0.3333 0.6667 0.3787 0.534 0.0
O1 O-2 0.5 0 0 1 0.0
Pb1 Pb+2 0.1063 0.14 0.5 0.0764 0.0
Mo1 Mo+5 0 0 0.22879 1 0.0
O3 O-2 0.6552 0.8276 0.3352 1 0.0
Mo2 Mo+5 0.3333 0.6667 0.9256 1 0.0
O4 O-2 0.3333 0.6667 0.497 1 0.0
Mo3 Mo+6 0.3333 0.6667 0.3787 0.466 0.0
